data_2229605
loop_
_publ_author_name
'Zhao, Pusu'
'Guo, Zhiyan'
'Xiao, Hailian'

_publ_section_title
;
 Bis(2-aminopyridinium)
 5,5'-disulfanediylbis(1,3,4-thiadiazole-2-thiolate) monohydrate
;
_journal_coeditor_code CV5028
_journal_issue 4
_journal_name_full 'Acta Crystallographica Section E'
_journal_page_first o836
_journal_paper_doi 10.1107/S1600536811008336
_journal_volume 67
_journal_year 2011
_chemical_formula_iupac '2C5 H7 N2 +, C4 N4 S6 2-, H2 O'
_chemical_formula_moiety '2(C5 H7 N2 +), C4 N4 S6 2-, H2 O'
_chemical_formula_sum 'C14 H16 N8 O S6'
_chemical_formula_weight 504.71
_chemical_name_systematic
;
Bis(2-aminopyridinium) 5,5'-disulfanediylbis(1,3,4-thiadiazole-2-thiolate)
monohydrate
;
_space_group_IT_number 14
_symmetry_cell_setting monoclinic
_symmetry_space_group_name_Hall '-P 2ybc'
_symmetry_space_group_name_H-M 'P 1 21/c 1'
_atom_sites_solution_hydrogens geom
_atom_sites_solution_primary direct
_atom_sites_solution_secondary difmap
_audit_creation_method SHELXL-97
_cell_angle_alpha 90.00
_cell_angle_beta 98.13(3)
_cell_angle_gamma 90.00
_cell_formula_units_Z 4
_cell_length_a 7.3109(15)
_cell_length_b 14.112(3)
_cell_length_c 20.930(4)
_cell_measurement_reflns_used 25
_cell_measurement_temperature 295(2)
_cell_measurement_theta_max 14
_cell_measurement_theta_min 4
_cell_volume 2137.7(8)
_computing_cell_refinement 'CAD-4 Software (Enraf--Nonius, 1989)'
_computing_data_collection 'CAD-4 Software (Enraf--Nonius, 1989)'
_computing_data_reduction 'NRCVAX (Gabe <i>et al.</i>, 1989)'
_computing_molecular_graphics 'SHELXTL (Sheldrick, 2008)'
_computing_publication_material 'WinGX (Farrugia, 1999)'
_computing_structure_refinement 'SHELXL97 (Sheldrick, 2008)'
_computing_structure_solution 'SHELXS97 (Sheldrick, 2008)'
_diffrn_ambient_temperature 295(2)
_diffrn_measured_fraction_theta_full 1.000
_diffrn_measured_fraction_theta_max 1.000
_diffrn_measurement_device_type 'Enraf--Nonius CAD-4'
_diffrn_measurement_method \w
_diffrn_radiation_monochromator graphite
_diffrn_radiation_source 'fine-focus sealed tube'
_diffrn_radiation_type MoK\a
_diffrn_radiation_wavelength 0.71073
_diffrn_reflns_av_R_equivalents 0.0234
_diffrn_reflns_av_sigmaI/netI 0.0517
_diffrn_reflns_limit_h_max 9
_diffrn_reflns_limit_h_min -9
_diffrn_reflns_limit_k_max 17
_diffrn_reflns_limit_k_min -18
_diffrn_reflns_limit_l_max 27
_diffrn_reflns_limit_l_min -27
_diffrn_reflns_number 9377
_diffrn_reflns_theta_full 27.48
_diffrn_reflns_theta_max 27.48
_diffrn_reflns_theta_min 1.75
_diffrn_standards_decay_% 0
_diffrn_standards_interval_count 100
_diffrn_standards_number 3
_exptl_absorpt_coefficient_mu 0.665
_exptl_absorpt_correction_type none
_exptl_crystal_colour colourless
_exptl_crystal_density_diffrn 1.568
_exptl_crystal_density_method 'not measured'
_exptl_crystal_description block
_exptl_crystal_F_000 1040
_exptl_crystal_size_max 0.24
_exptl_crystal_size_mid 0.22
_exptl_crystal_size_min 0.20
_refine_diff_density_max 0.552
_refine_diff_density_min -0.262
_refine_ls_extinction_method none
_refine_ls_goodness_of_fit_ref 1.174
_refine_ls_hydrogen_treatment mixed
_refine_ls_matrix_type full
_refine_ls_number_parameters 270
_refine_ls_number_reflns 4911
_refine_ls_number_restraints 0
_refine_ls_restrained_S_all 1.174
_refine_ls_R_factor_all 0.0781
_refine_ls_R_factor_gt 0.0477
_refine_ls_shift/su_max 0.001
_refine_ls_shift/su_mean 0.000
_refine_ls_structure_factor_coef Fsqd
_refine_ls_weighting_details 'calc w=1/[\s^2^(Fo^2^)+(0.0278P)^2^+0.2825P] where P=(Fo^2^+2Fc^2^)/3'
_refine_ls_weighting_scheme calc
_refine_ls_wR_factor_gt 0.0774
_refine_ls_wR_factor_ref 0.0864
_reflns_number_gt 3931
_reflns_number_total 4911
_reflns_threshold_expression I>2sigma(I)
_cod_data_source_file cv5028.cif
_cod_data_source_block I
_cod_original_cell_volume 2137.8(7)
_cod_original_sg_symbol_H-M 'P 21/c'
_cod_database_code 2229605
_cod_database_fobs_code 2229605

loop_
_symmetry_equiv_pos_as_xyz
'x, y, z'
'-x, y+1/2, -z+1/2'
'-x, -y, -z'
'x, -y-1/2, z-1/2'

loop_
_atom_site_type_symbol
_atom_site_label
_atom_site_fract_x
_atom_site_fract_y
_atom_site_fract_z
_atom_site_U_iso_or_equiv
_atom_site_adp_type
_atom_site_calc_flag
_atom_site_refinement_flags
_atom_site_occupancy
_atom_site_disorder_assembly
_atom_site_disorder_group
S S1 0.40901(12) 0.94077(5) 0.59925(3) 0.0364(2) Uani d . 1 . .
S S2 0.26262(10) 0.84201(4) 0.47444(3) 0.02842(17) Uani d . 1 . .
S S3 0.18855(10) 0.64715(4) 0.40985(3) 0.02446(15) Uani d . 1 . .
S S4 0.37606(10) 0.66357(4) 0.34565(3) 0.02432(15) Uani d . 1 . .
S S5 0.29173(9) 0.86996(4) 0.30034(3) 0.02237(15) Uani d . 1 . .
S S6 0.12212(10) 0.98806(4) 0.18451(3) 0.02636(16) Uani d . 1 . .
N N1 -0.1312(3) 0.89557(15) 0.04470(11) 0.0380(6) Uani d . 1 . .
H H1A -0.0716 0.9175 0.0800 0.046 Uiso calc R 1 . .
H H1B -0.1810 0.9339 0.0153 0.046 Uiso calc R 1 . .
N N2 -0.0676(3) 0.74324(14) 0.08195(10) 0.0251(5) Uani d . 1 . .
H H2A -0.0060 0.7670 0.1163 0.030 Uiso calc R 1 . .
N N3 0.6664(4) 0.84178(15) 0.72187(11) 0.0387(6) Uani d . 1 . .
H H3A 0.6044 0.8593 0.6858 0.046 Uiso calc R 1 . .
H H3B 0.7133 0.8835 0.7493 0.046 Uiso calc R 1 . .
N N4 0.6138(3) 0.68622(14) 0.69089(10) 0.0237(5) Uani d . 1 . .
H H4A 0.5520 0.7064 0.6555 0.028 Uiso calc R 1 . .
N N5 0.4136(3) 0.75310(14) 0.57420(9) 0.0231(5) Uani d . 1 . .
N N6 0.3619(3) 0.68528(14) 0.52826(9) 0.0231(5) Uani d . 1 . .
N N7 0.1864(3) 0.72209(14) 0.23431(10) 0.0254(5) Uani d . 1 . .
N N8 0.1316(3) 0.79840(14) 0.19588(9) 0.0247(5) Uani d . 1 . .
C C1 -0.0815(4) 0.64796(18) 0.07686(13) 0.0314(6) Uani d . 1 . .
H H1C -0.0260 0.6098 0.1104 0.038 Uiso calc R 1 . .
C C2 -0.1754(4) 0.60765(19) 0.02344(14) 0.0349(7) Uani d . 1 . .
H H2B -0.1856 0.5421 0.0198 0.042 Uiso calc R 1 . .
C C3 -0.2571(4) 0.66701(19) -0.02635(13) 0.0322(6) Uani d . 1 . .
H H3C -0.3223 0.6405 -0.0634 0.039 Uiso calc R 1 . .
C C4 -0.2419(4) 0.76228(18) -0.02103(12) 0.0260(6) Uani d . 1 . .
H H4B -0.2945 0.8010 -0.0546 0.031 Uiso calc R 1 . .
C C5 -0.1462(4) 0.80276(17) 0.03563(12) 0.0247(6) Uani d . 1 . .
C C6 0.6319(4) 0.59150(17) 0.70022(12) 0.0249(6) Uani d . 1 . .
H H6B 0.5793 0.5503 0.6681 0.030 Uiso calc R 1 . .
C C7 0.7250(4) 0.55568(18) 0.75551(12) 0.0274(6) Uani d . 1 . .
H H7B 0.7364 0.4906 0.7620 0.033 Uiso calc R 1 . .
C C8 0.8036(4) 0.62005(19) 0.80266(12) 0.0282(6) Uani d . 1 . .
H H8B 0.8678 0.5972 0.8411 0.034 Uiso calc R 1 . .
C C9 0.7875(4) 0.71541(18) 0.79316(12) 0.0266(6) Uani d . 1 . .
H H9A 0.8410 0.7571 0.8248 0.032 Uiso calc R 1 . .
C C10 0.6895(4) 0.75046(18) 0.73512(12) 0.0250(6) Uani d . 1 . .
C C11 0.3711(4) 0.84127(17) 0.55446(12) 0.0247(5) Uani d . 1 . .
C C12 0.2803(4) 0.72031(16) 0.47427(11) 0.0216(5) Uani d . 1 . .
C C13 0.2721(3) 0.74813(16) 0.29047(11) 0.0205(5) Uani d . 1 . .
C C14 0.1749(3) 0.88218(17) 0.22216(11) 0.0197(5) Uani d . 1 . .
O O1W 0.3564(3) 0.48901(14) 0.56202(10) 0.0342(5) Uani d . 1 . .
H H2W1 0.371(5) 0.542(3) 0.5504(17) 0.058(12) Uiso d . 1 . .
H H1W1 0.293(5) 0.498(2) 0.5915(18) 0.055(12) Uiso d . 1 . .

loop_
_atom_site_aniso_label
_atom_site_aniso_U_11
_atom_site_aniso_U_22
_atom_site_aniso_U_33
_atom_site_aniso_U_12
_atom_site_aniso_U_13
_atom_site_aniso_U_23
S1 0.0584(6) 0.0233(3) 0.0242(4) 0.0096(3) -0.0051(3) -0.0068(3)
S2 0.0413(4) 0.0220(3) 0.0193(3) 0.0082(3) -0.0047(3) -0.0003(2)
S3 0.0300(4) 0.0230(3) 0.0191(3) -0.0054(3) -0.0009(3) -0.0009(2)
S4 0.0292(4) 0.0247(3) 0.0178(3) 0.0056(3) -0.0008(3) 0.0005(2)
S5 0.0259(4) 0.0225(3) 0.0169(3) -0.0031(3) -0.0033(3) -0.0015(2)
S6 0.0318(4) 0.0221(3) 0.0233(3) -0.0021(3) -0.0025(3) 0.0033(2)
N1 0.0514(17) 0.0233(11) 0.0325(13) -0.0013(11) -0.0176(12) 0.0000(9)
N2 0.0286(13) 0.0262(11) 0.0180(11) -0.0024(9) -0.0053(9) -0.0025(8)
N3 0.0507(17) 0.0279(12) 0.0316(13) -0.0065(11) -0.0146(12) -0.0018(9)
N4 0.0251(13) 0.0281(11) 0.0159(10) -0.0007(9) -0.0035(9) -0.0007(8)
N5 0.0300(13) 0.0223(10) 0.0157(10) 0.0003(9) -0.0011(9) -0.0004(8)
N6 0.0275(13) 0.0221(10) 0.0187(11) -0.0015(9) -0.0004(9) 0.0005(8)
N7 0.0345(14) 0.0214(11) 0.0184(10) 0.0005(9) -0.0030(10) -0.0006(8)
N8 0.0325(14) 0.0220(10) 0.0170(11) -0.0012(9) -0.0052(9) -0.0003(8)
C1 0.0382(18) 0.0242(14) 0.0312(15) 0.0003(12) 0.0024(13) 0.0047(11)
C2 0.0412(19) 0.0233(13) 0.0400(17) -0.0050(12) 0.0053(14) -0.0069(11)
C3 0.0278(16) 0.0399(16) 0.0282(14) -0.0052(12) 0.0010(12) -0.0121(11)
C4 0.0232(15) 0.0342(14) 0.0191(13) 0.0012(11) -0.0023(11) -0.0019(10)
C5 0.0228(15) 0.0274(13) 0.0227(13) -0.0019(11) -0.0012(11) -0.0026(10)
C6 0.0241(15) 0.0272(13) 0.0235(13) -0.0001(11) 0.0032(11) -0.0044(10)
C7 0.0249(15) 0.0290(13) 0.0286(14) 0.0047(11) 0.0050(12) 0.0023(11)
C8 0.0204(14) 0.0443(16) 0.0200(13) 0.0036(12) 0.0031(11) 0.0049(11)
C9 0.0226(15) 0.0355(15) 0.0203(13) -0.0033(11) -0.0021(11) -0.0044(10)
C10 0.0232(15) 0.0266(13) 0.0248(13) -0.0041(11) 0.0017(11) -0.0042(10)
C11 0.0288(15) 0.0274(13) 0.0174(12) 0.0038(11) 0.0016(11) -0.0008(10)
C12 0.0247(14) 0.0212(12) 0.0180(12) -0.0013(10) 0.0002(10) -0.0030(9)
C13 0.0222(14) 0.0215(12) 0.0174(12) 0.0018(10) 0.0009(10) 0.0008(9)
C14 0.0189(13) 0.0248(12) 0.0152(12) -0.0007(10) 0.0013(10) 0.0005(9)
O1W 0.0491(15) 0.0229(11) 0.0295(12) -0.0011(9) 0.0022(10) 0.0002(8)

loop_
_atom_type_symbol
_atom_type_description
_atom_type_scat_dispersion_real
_atom_type_scat_dispersion_imag
_atom_type_scat_source
C C 0.0033 0.0016 'International Tables Vol C Tables 4.2.6.8 and 6.1.1.4'
H H 0.0000 0.0000 'International Tables Vol C Tables 4.2.6.8 and 6.1.1.4'
N N 0.0061 0.0033 'International Tables Vol C Tables 4.2.6.8 and 6.1.1.4'
O O 0.0106 0.0060 'International Tables Vol C Tables 4.2.6.8 and 6.1.1.4'
S S 0.1246 0.1234 'International Tables Vol C Tables 4.2.6.8 and 6.1.1.4'

loop_
_geom_angle_atom_site_label_1
_geom_angle_atom_site_label_2
_geom_angle_atom_site_label_3
_geom_angle_site_symmetry_1
_geom_angle_site_symmetry_3
_geom_angle
_geom_angle_publ_flag
C12 S2 C11 . . 88.39(12) ?
C12 S3 S4 . . 102.56(9) ?
C13 S4 S3 . . 103.82(9) ?
C13 S5 C14 . . 88.00(11) ?
C5 N1 H1A . . 120.0 ?
C5 N1 H1B . . 120.0 ?
H1A N1 H1B . . 120.0 ?
C5 N2 C1 . . 122.9(2) ?
C5 N2 H2A . . 118.5 ?
C1 N2 H2A . . 118.5 ?
C10 N3 H3A . . 120.0 ?
C10 N3 H3B . . 120.0 ?
H3A N3 H3B . . 120.0 ?
C6 N4 C10 . . 122.6(2) ?
C6 N4 H4A . . 118.7 ?
C10 N4 H4A . . 118.7 ?
C11 N5 N6 . . 113.89(19) ?
C12 N6 N5 . . 113.05(19) ?
C13 N7 N8 . . 111.79(19) ?
C14 N8 N7 . . 115.17(19) ?
N2 C1 C2 . . 120.5(3) ?
N2 C1 H1C . . 119.8 ?
C2 C1 H1C . . 119.8 ?
C1 C2 C3 . . 118.4(2) ?
C1 C2 H2B . . 120.8 ?
C3 C2 H2B . . 120.8 ?
C4 C3 C2 . . 120.7(3) ?
C4 C3 H3C . . 119.6 ?
C2 C3 H3C . . 119.6 ?
C3 C4 C5 . . 119.8(2) ?
C3 C4 H4B . . 120.1 ?
C5 C4 H4B . . 120.1 ?
N1 C5 N2 . . 119.6(2) ?
N1 C5 C4 . . 122.8(2) ?
N2 C5 C4 . . 117.6(2) ?
N4 C6 C7 . . 121.2(2) ?
N4 C6 H6B . . 119.4 ?
C7 C6 H6B . . 119.4 ?
C6 C7 C8 . . 117.7(2) ?
C6 C7 H7B . . 121.1 ?
C8 C7 H7B . . 121.1 ?
C9 C8 C7 . . 121.2(2) ?
C9 C8 H8B . . 119.4 ?
C7 C8 H8B . . 119.4 ?
C8 C9 C10 . . 119.7(2) ?
C8 C9 H9A . . 120.2 ?
C10 C9 H9A . . 120.2 ?
N3 C10 N4 . . 118.7(2) ?
N3 C10 C9 . . 123.8(2) ?
N4 C10 C9 . . 117.5(2) ?
N5 C11 S1 . . 126.22(19) ?
N5 C11 S2 . . 110.88(18) ?
S1 C11 S2 . . 122.88(15) ?
N6 C12 S2 . . 113.78(18) ?
N6 C12 S3 . . 121.56(18) ?
S2 C12 S3 . . 124.59(14) ?
N7 C13 S5 . . 114.06(17) ?
N7 C13 S4 . . 120.60(18) ?
S5 C13 S4 . . 125.02(14) ?
N8 C14 S6 . . 124.38(18) ?
N8 C14 S5 . . 110.99(17) ?
S6 C14 S5 . . 124.63(14) ?
H2W1 O1W H1W1 . . 102(3) ?

loop_
_geom_bond_atom_site_label_1
_geom_bond_atom_site_label_2
_geom_bond_site_symmetry_2
_geom_bond_distance
_geom_bond_publ_flag
S1 C11 . 1.689(3) ?
S2 C12 . 1.722(2) ?
S2 C11 . 1.749(3) ?
S3 C12 . 1.754(2) ?
S3 S4 . 2.0638(11) ?
S4 C13 . 1.757(2) ?
S5 C13 . 1.735(2) ?
S5 C14 . 1.744(2) ?
S6 C14 . 1.708(2) ?
N1 C5 . 1.326(3) ?
N1 H1A . 0.8600 ?
N1 H1B . 0.8600 ?
N2 C5 . 1.348(3) ?
N2 C1 . 1.351(3) ?
N2 H2A . 0.8600 ?
N3 C10 . 1.324(3) ?
N3 H3A . 0.8600 ?
N3 H3B . 0.8600 ?
N4 C6 . 1.355(3) ?
N4 C10 . 1.356(3) ?
N4 H4A . 0.8600 ?
N5 C11 . 1.334(3) ?
N5 N6 . 1.371(3) ?
N6 C12 . 1.299(3) ?
N7 C13 . 1.304(3) ?
N7 N8 . 1.370(3) ?
N8 C14 . 1.324(3) ?
C1 C2 . 1.352(4) ?
C1 H1C . 0.9300 ?
C2 C3 . 1.403(4) ?
C2 H2B . 0.9300 ?
C3 C4 . 1.352(4) ?
C3 H3C . 0.9300 ?
C4 C5 . 1.410(3) ?
C4 H4B . 0.9300 ?
C6 C7 . 1.355(4) ?
C6 H6B . 0.9300 ?
C7 C8 . 1.403(4) ?
C7 H7B . 0.9300 ?
C8 C9 . 1.363(4) ?
C8 H8B . 0.9300 ?
C9 C10 . 1.410(4) ?
C9 H9A . 0.9300 ?
O1W H2W1 . 0.80(4) ?
O1W H1W1 . 0.83(4) ?

loop_
_geom_contact_atom_site_label_1
_geom_contact_atom_site_label_2
_geom_contact_distance
_geom_contact_site_symmetry_1
_geom_contact_site_symmetry_2
_geom_contact_publ_flag
Cg1 Cg3 3.692(3) . 4_575 ?
Cg1 Cg3 3.718(3) . 4_475 ?
Cg2 Cg4 3.660(3) . 4_676 ?
Cg2 Cg4 3.696(3) . 4_576 ?

loop_
_geom_hbond_atom_site_label_D
_geom_hbond_atom_site_label_H
_geom_hbond_atom_site_label_A
_geom_hbond_site_symmetry_A
_geom_hbond_distance_DH
_geom_hbond_distance_HA
_geom_hbond_distance_DA
_geom_hbond_angle_DHA
_geom_hbond_publ_flag
N1 H1A S6 1 0.86 2.63 3.488(3) 177 y
N2 H2A N8 1 0.86 1.87 2.726(3) 171 y
N3 H3A S1 1 0.86 2.43 3.273(3) 166 y
N4 H4A N5 1 0.86 1.97 2.826(3) 179 y
O1W H2W1 N6 1 0.80(4) 2.07(4) 2.860(3) 169(4) y
N1 H1B O1W 2 0.86 2.07 2.898(3) 162 y
O1W H1W1 S6 4_576 0.83(4) 2.47(4) 3.294(3) 175(3) y
N3 H3B S6 3_676 0.86 2.49 3.338(2) 171 y

loop_
_geom_torsion_atom_site_label_1
_geom_torsion_atom_site_label_2
_geom_torsion_atom_site_label_3
_geom_torsion_atom_site_label_4
_geom_torsion_site_symmetry_1
_geom_torsion_site_symmetry_2
_geom_torsion_site_symmetry_3
_geom_torsion_site_symmetry_4
_geom_torsion
_geom_torsion_publ_flag
C12 S3 S4 C13 . . . . -98.27(12) ?
C11 N5 N6 C12 . . . . -0.4(3) ?
C13 N7 N8 C14 . . . . 0.1(3) ?
C5 N2 C1 C2 . . . . 0.7(4) ?
N2 C1 C2 C3 . . . . 0.2(4) ?
C1 C2 C3 C4 . . . . 0.1(5) ?
C2 C3 C4 C5 . . . . -1.2(4) ?
C1 N2 C5 N1 . . . . 178.1(3) ?
C1 N2 C5 C4 . . . . -1.9(4) ?
C3 C4 C5 N1 . . . . -177.9(3) ?
C3 C4 C5 N2 . . . . 2.1(4) ?
C10 N4 C6 C7 . . . . 1.2(4) ?
N4 C6 C7 C8 . . . . -0.5(4) ?
C6 C7 C8 C9 . . . . -0.2(4) ?
C7 C8 C9 C10 . . . . 0.3(4) ?
C6 N4 C10 N3 . . . . 179.5(2) ?
C6 N4 C10 C9 . . . . -1.1(4) ?
C8 C9 C10 N3 . . . . 179.7(3) ?
C8 C9 C10 N4 . . . . 0.3(4) ?
N6 N5 C11 S1 . . . . 178.1(2) ?
N6 N5 C11 S2 . . . . -0.5(3) ?
C12 S2 C11 N5 . . . . 0.9(2) ?
C12 S2 C11 S1 . . . . -177.71(19) ?
N5 N6 C12 S2 . . . . 1.1(3) ?
N5 N6 C12 S3 . . . . -175.97(18) ?
C11 S2 C12 N6 . . . . -1.1(2) ?
C11 S2 C12 S3 . . . . 175.82(19) ?
S4 S3 C12 N6 . . . . -106.0(2) ?
S4 S3 C12 S2 . . . . 77.26(17) ?
N8 N7 C13 S5 . . . . 0.1(3) ?
N8 N7 C13 S4 . . . . -173.73(18) ?
C14 S5 C13 N7 . . . . -0.1(2) ?
C14 S5 C13 S4 . . . . 173.34(18) ?
S3 S4 C13 N7 . . . . -100.7(2) ?
S3 S4 C13 S5 . . . . 86.25(17) ?
N7 N8 C14 S6 . . . . -179.89(19) ?
N7 N8 C14 S5 . . . . -0.2(3) ?
C13 S5 C14 N8 . . . . 0.2(2) ?
C13 S5 C14 S6 . . . . 179.88(18) ?

loop_
_cod_related_entry_id
_cod_related_entry_database
_cod_related_entry_code
1 ChemSpider 30656570
